data_7241747
loop_
_publ_author_name
'Adhikari, Suman'
'Bhattacharjee, Tirtha'
'Das, Arijit'
'Roy, Subhadip'
'Daniliuc, Constantin Gabriel'
'Zar\;eba, Jan K.'
'Bauz\'a, Antonio'
'Frontera, Antonio'

_publ_section_title
;
 On the supramolecular properties of neutral, anionic and cationic cadmium
 complexes harvested from dithiolate--polyamine binary ligand systems
;
_journal_issue 46
_journal_name_full CrystEngComm
_journal_page_first 8023
_journal_page_last 8035
_journal_paper_doi 10.1039/D0CE01233E
_journal_volume 22
_journal_year 2020
_chemical_formula_sum 'C28 H52 Cd3 N18 S6'
_chemical_formula_weight 1170.43
_space_group_crystal_system orthorhombic
_space_group_IT_number 19
_space_group_name_Hall 'P 2ac 2ab'
_space_group_name_H-M_alt 'P 21 21 21'
_atom_sites_solution_hydrogens mixed
_audit_creation_method 'APEX3 v2016.1-0'
_audit_update_record
;
2020-03-13 deposited with the CCDC.	2020-10-22 downloaded from the CCDC.
;
_cell_angle_alpha 90
_cell_angle_beta 90
_cell_angle_gamma 90
_cell_formula_units_Z 4
_cell_length_a 14.6814(3)
_cell_length_b 17.4409(4)
_cell_length_c 17.6486(4)
_cell_measurement_reflns_used 9950
_cell_measurement_temperature 100.(2)
_cell_measurement_theta_max 72.3773
_cell_measurement_theta_min 3.5629
_cell_volume 4519.04(17)
_computing_cell_refinement 'SAINT V8.37A (Bruker AXS Inc., 2015)'
_computing_data_collection
;

APEX3 v2016.1-0 (Bruker AXS Inc., 2016)
;
_computing_data_reduction 'SAINT V8.37A (Bruker AXS Inc., 2015)'
_computing_molecular_graphics 'XP (Sheldrick, 2014)'
_computing_publication_material 'SHELXL-2014/7 (Sheldrick, 2014)'
_computing_structure_refinement 'SHELXL-2014/7 (Sheldrick, 2014)'
_computing_structure_solution 'SHELXL-2014/7 (Sheldrick, 2014)'
_diffrn_ambient_temperature 100.(2)
_diffrn_detector_area_resol_mean 10.4167
_diffrn_measured_fraction_theta_full 0.998
_diffrn_measured_fraction_theta_max 0.998
_diffrn_measurement_device_type 'Bruker D8 Venture PHOTON 100 CMOS'
_diffrn_measurement_method 'omega and phi scans'
_diffrn_radiation_monochromator 'MX mirror'
_diffrn_radiation_type 'Cu K\a'
_diffrn_radiation_wavelength 1.54178
_diffrn_reflns_av_R_equivalents 0.0746
_diffrn_reflns_av_unetI/netI 0.0427
_diffrn_reflns_limit_h_max 18
_diffrn_reflns_limit_h_min -18
_diffrn_reflns_limit_k_max 21
_diffrn_reflns_limit_k_min -21
_diffrn_reflns_limit_l_max 21
_diffrn_reflns_limit_l_min -21
_diffrn_reflns_number 40692
_diffrn_reflns_theta_full 72.44
_diffrn_reflns_theta_max 72.44
_diffrn_reflns_theta_min 3.56
_diffrn_source 'Cu ImS'
_diffrn_source_type 'micro focus tube'
_exptl_absorpt_coefficient_mu 14.161
_exptl_absorpt_correction_T_max 0.34
_exptl_absorpt_correction_T_min 0.27
_exptl_absorpt_correction_type multi-scan
_exptl_absorpt_process_details
;
Bruker AXS (2014). SADABS, Version 2014/5, Bruker AXS Inc., Madison, Wisconsin,
USA.
;
_exptl_crystal_colour yellow
_exptl_crystal_density_diffrn 1.720
_exptl_crystal_density_method 'not measured'
_exptl_crystal_description prism
_exptl_crystal_F_000 2344
_exptl_crystal_size_max 0.126
_exptl_crystal_size_mid 0.108
_exptl_crystal_size_min 0.099
_refine_diff_density_max 1.048
_refine_diff_density_min -1.675
_refine_ls_abs_structure_details
;

Flack x determined using 3525 quotients [(I+)-(I-)]/[(I+)+(I-)]
(Parsons, Flack and Wagner, Acta Cryst. B69 (2013) 249-259).
;
_refine_ls_abs_structure_Flack -0.020(5)
_refine_ls_extinction_method none
_refine_ls_goodness_of_fit_ref 1.064
_refine_ls_hydrogen_treatment mixed
_refine_ls_matrix_type full
_refine_ls_number_parameters 629
_refine_ls_number_reflns 8919
_refine_ls_number_restraints 169
_refine_ls_restrained_S_all 1.072
_refine_ls_R_factor_all 0.0347
_refine_ls_R_factor_gt 0.0313
_refine_ls_shift/su_max 0.001
_refine_ls_shift/su_mean 0.000
_refine_ls_structure_factor_coef Fsqd
_refine_ls_weighting_details 'w=1/[\s^2^(Fo^2^)+(0.0264P)^2^+9.6966P] where P=(Fo^2^+2Fc^2^)/3'
_refine_ls_weighting_scheme calc
_refine_ls_wR_factor_gt 0.0711
_refine_ls_wR_factor_ref 0.0729
_reflns_number_gt 8399
_reflns_number_total 8919
_reflns_threshold_expression 'I > 2\s(I)'
_cod_data_source_file d0ce01233e2.cif
_cod_data_source_block dan9021
_cod_database_code 7241747

loop_
_space_group_symop_operation_xyz
'x, y, z'
'-x+1/2, -y, z+1/2'
'-x, y+1/2, -z+1/2'
'x+1/2, -y+1/2, -z'

loop_
_atom_site_type_symbol
_atom_site_label
_atom_site_fract_x
_atom_site_fract_y
_atom_site_fract_z
_atom_site_U_iso_or_equiv
_atom_site_adp_type
_atom_site_calc_flag
_atom_site_refinement_flags_adp
_atom_site_refinement_flags_occupancy
_atom_site_refinement_flags_posn
_atom_site_occupancy
_atom_site_disorder_assembly
_atom_site_disorder_group
C C1 0.5781(4) 0.3859(3) 0.6881(4) 0.0144(12) Uani d . . . 1.0 . .
Cd Cd1 0.36781(3) 0.39300(2) 0.68620(3) 0.01565(10) Uani d . . . 1.0 . .
N N1 0.7549(4) 0.3479(4) 0.8169(4) 0.0307(15) Uani d . . . 1.0 . .
S S1 0.51416(11) 0.34852(8) 0.76106(9) 0.0160(3) Uani d . . . 1.0 . .
C C2 0.6736(4) 0.3887(4) 0.6943(4) 0.0169(12) Uani d . . . 1.0 . .
Cd Cd2 0.99988(3) 0.38782(2) 0.92420(2) 0.01113(9) Uani d . . . 1.0 . .
N N2 0.7810(6) 0.4440(5) 0.5935(5) 0.049(2) Uani d . . . 1.0 . .
S S2 0.52458(12) 0.42036(9) 0.60851(9) 0.0196(3) Uani d . . . 1.0 . .
C C3 0.7178(5) 0.3647(4) 0.7622(4) 0.0216(15) Uani d . . . 1.0 . .
N N3 0.1021(6) 0.1553(5) 0.8602(5) 0.049(2) Uani d . . . 1.0 . .
S S3 0.26059(13) 0.31027(11) 0.80331(11) 0.0292(4) Uani d . . . 1.0 . .
C C4 0.7309(5) 0.4192(4) 0.6373(5) 0.0294(17) Uani d . . . 1.0 . .
N N4 0.1434(5) 0.0972(4) 0.6236(4) 0.0355(16) Uani d . . . 1.0 . .
S S4 0.28668(13) 0.27152(9) 0.64071(10) 0.0211(3) Uani d . . . 1.0 . .
N N5 0.1410(4) 0.6770(3) 0.5465(3) 0.0224(13) Uani d . . . 1.0 . .
S S5 0.26968(11) 0.49628(8) 0.58176(10) 0.0188(3) Uani d . . . 1.0 . .
N N6 0.2035(5) 0.6966(3) 0.7893(4) 0.0263(14) Uani d . . . 1.0 . .
S S6 0.32412(14) 0.52262(10) 0.74289(10) 0.0257(4) Uani d . . . 1.0 . .
C C11 0.2402(5) 0.2505(4) 0.7284(4) 0.0179(14) Uani d . . . 1.0 . .
C C12 0.1854(5) 0.1857(4) 0.7355(4) 0.0198(14) Uani d . . . 1.0 . .
C C13 0.1401(5) 0.1681(4) 0.8054(5) 0.0299(17) Uani d . . . 1.0 . .
C C14 0.1630(5) 0.1373(4) 0.6741(5) 0.0244(16) Uani d . . . 1.0 . .
C C21 0.2682(4) 0.5521(3) 0.6620(4) 0.0150(13) Uani d . . . 1.0 . .
C C22 0.2204(4) 0.6224(3) 0.6640(3) 0.0128(12) Uani d . . . 1.0 . .
C C23 0.1758(4) 0.6515(3) 0.5980(4) 0.0128(13) Uani d . . . 1.0 . .
C C24 0.2124(5) 0.6643(3) 0.7323(4) 0.0167(13) Uani d . . . 1.0 . .
N N31 1.1361(4) 0.3352(3) 0.9736(3) 0.0189(12) Uani d . . D 1.0 . .
H H31A 1.174(4) 0.369(3) 0.994(4) 0.012(19) Uiso d . . D 1.0 . .
H H31B 1.170(6) 0.311(5) 0.941(4) 0.05(3) Uiso d . . D 1.0 . .
C C32 1.1127(5) 0.2788(4) 1.0339(4) 0.0240(16) Uani d . . . 1.0 . .
H H32A 1.1665 0.2698 1.0665 0.029 Uiso calc U . R 1.0 . .
H H32B 1.0952 0.2294 1.0105 0.029 Uiso calc U . R 1.0 . .
C C33 1.0355(5) 0.3085(4) 1.0811(4) 0.0197(13) Uani d . . . 1.0 . .
H H33A 1.0219 0.2718 1.1224 0.024 Uiso calc U . R 1.0 . .
H H33B 1.0527 0.3581 1.1042 0.024 Uiso calc U . R 1.0 . .
N N34 0.9546(4) 0.3186(3) 1.0331(3) 0.0133(11) Uani d . . D 1.0 . .
H H34 0.939(5) 0.272(2) 1.018(4) 0.02 Uiso d U . D 1.0 . .
C C35 0.8776(5) 0.3597(4) 1.0687(4) 0.0205(14) Uani d . . . 1.0 . .
H H35A 0.9001 0.4065 1.0943 0.025 Uiso calc U . R 1.0 . .
H H35B 0.8486 0.3264 1.1073 0.025 Uiso calc U . R 1.0 . .
C C36 0.8083(4) 0.3813(4) 1.0088(4) 0.0197(14) Uani d . . . 1.0 . .
H H36A 0.7851 0.3343 0.9839 0.024 Uiso calc U . R 1.0 . .
H H36B 0.7562 0.4078 1.033 0.024 Uiso calc U . R 1.0 . .
N N37 0.8495(4) 0.4320(3) 0.9515(3) 0.0180(12) Uani d . . D 1.0 . .
H H37A 0.862(6) 0.470(3) 0.983(4) 0.03(2) Uiso d . . D 1.0 . .
H H37B 0.817(5) 0.435(5) 0.910(3) 0.03(3) Uiso d . . D 1.0 . .
N N41 0.9532(4) 0.2948(3) 0.8348(3) 0.0148(11) Uani d . . D 1.0 . .
H H41A 0.970(6) 0.247(2) 0.846(5) 0.04(3) Uiso d . . D 1.0 . .
H H41B 0.894(2) 0.300(5) 0.838(5) 0.04(3) Uiso d . . D 1.0 . .
C C42 0.9857(5) 0.3123(4) 0.7574(4) 0.0231(15) Uani d . . . 1.0 . .
H H42A 0.9423 0.2911 0.7199 0.028 Uiso calc U . R 1.0 . .
H H42B 1.0456 0.2876 0.7491 0.028 Uiso calc U . R 1.0 . .
C C43 0.9947(5) 0.3987(4) 0.7455(4) 0.0200(13) Uani d . . . 1.0 . .
H H43A 1.0198 0.4093 0.6945 0.024 Uiso calc U . R 1.0 . .
H H43B 0.9341 0.4234 0.7492 0.024 Uiso calc U . R 1.0 . .
N N44 1.0557(4) 0.4298(3) 0.8037(3) 0.0159(11) Uani d . . D 1.0 . .
H H44 1.111(4) 0.409(6) 0.802(6) 0.06(3) Uiso d . . D 1.0 . .
C C45 1.0618(5) 0.5140(4) 0.8032(4) 0.0228(16) Uani d . . . 1.0 . .
H H45A 1.0002 0.5366 0.7978 0.027 Uiso calc U . R 1.0 . .
H H45B 1.0995 0.5312 0.7599 0.027 Uiso calc U . R 1.0 . .
C C46 1.1044(5) 0.5399(4) 0.8769(4) 0.0226(15) Uani d . . . 1.0 . .
H H46A 1.1661 0.5175 0.8816 0.027 Uiso calc U . R 1.0 . .
H H46B 1.1107 0.5964 0.8766 0.027 Uiso calc U . R 1.0 . .
N N47 1.0489(4) 0.5166(3) 0.9424(4) 0.0186(12) Uani d . . D 1.0 . .
H H47A 0.996(3) 0.539(5) 0.945(5) 0.04(3) Uiso d . . D 1.0 . .
H H47B 1.082(5) 0.523(4) 0.985(3) 0.014(19) Uiso d . . D 1.0 . .
N N51 0.0161(5) 0.4941(4) 0.5220(4) 0.0299(15) Uani d . . D 1.0 . .
H H51A -0.023(6) 0.480(5) 0.558(4) 0.045 Uiso d U . D 1.0 . .
H H51B 0.071(4) 0.505(6) 0.542(6) 0.045 Uiso d U . D 1.0 . .
C C52 -0.0233(7) 0.5622(5) 0.4820(5) 0.039(2) Uani d . . . 1.0 . .
H H52A -0.0465 0.5992 0.5199 0.047 Uiso calc U . R 1.0 . .
H H52B 0.025 0.5879 0.4522 0.047 Uiso calc U . R 1.0 . .
C C53 -0.0988(6) 0.5387(4) 0.4306(5) 0.0304(17) Uani d . . . 1.0 . .
H H53A -0.1451 0.5093 0.4592 0.036 Uiso calc U . R 1.0 . .
H H53B -0.1285 0.5847 0.4088 0.036 Uiso calc U . R 1.0 . .
N N54 -0.0601(4) 0.4909(3) 0.3696(4) 0.0199(12) Uani d . . D 1.0 . .
H H54 -0.026(4) 0.521(3) 0.341(3) 0.010(17) Uiso d . . D 1.0 . .
C C55 -0.1268(6) 0.4507(4) 0.3221(5) 0.0334(18) Uani d . . . 1.0 . .
H H55A -0.1652 0.4886 0.2951 0.04 Uiso calc U . R 1.0 . .
H H55B -0.1669 0.4189 0.3544 0.04 Uiso calc U . R 1.0 . .
C C56 -0.0787(6) 0.4011(5) 0.2660(5) 0.040(2) Uani d . . . 1.0 . .
H H56A -0.1242 0.3734 0.2349 0.048 Uiso calc U . R 1.0 . .
H H56B -0.0418 0.4335 0.2317 0.048 Uiso calc U . R 1.0 . .
N N57 -0.0192(6) 0.3454(4) 0.3044(5) 0.047(2) Uani d . . D 1.0 . .
H H57A 0.021(6) 0.332(6) 0.269(4) 0.05(3) Uiso d . . D 1.0 . .
H H57B -0.046(10) 0.301(5) 0.296(9) 0.11(6) Uiso d . . D 1.0 . .
Cd Cd3 0.01854(3) 0.39090(3) 0.42730(3) 0.02229(11) Uani d . . D 1.0 . .
N N61 0.1752(4) 0.3987(4) 0.4207(4) 0.0245(12) Uani d U P D 0.685(15) A 1
H H61A 0.188(6) 0.400(5) 0.3719(16) 0.037 Uiso d U P D 0.685(15) A 1
H H61B 0.195(6) 0.444(3) 0.437(5) 0.037 Uiso d U P D 0.685(15) A 1
C C62 0.2115(8) 0.3425(6) 0.4745(8) 0.021(3) Uani d U P D 0.685(15) A 1
H H62A 0.1928 0.3558 0.5268 0.025 Uiso calc U P R 0.685(15) A 1
H H62B 0.2789 0.3417 0.4722 0.025 Uiso calc U P R 0.685(15) A 1
C C63 0.1737(8) 0.2655(6) 0.4527(8) 0.021(3) Uani d U P D 0.685(15) A 1
H H63A 0.199 0.2257 0.4867 0.026 Uiso calc U P R 0.685(15) A 1
H H63B 0.1923 0.2531 0.4002 0.026 Uiso calc U P R 0.685(15) A 1
N N64 0.0713(5) 0.2653(4) 0.4581(5) 0.018(2) Uani d U P D 0.685(15) A 1
H H64 0.052(8) 0.222(4) 0.437(6) 0.027 Uiso d U P D 0.685(15) A 1
C C65 0.0348(9) 0.2549(7) 0.5352(6) 0.027(3) Uani d U P D 0.685(15) A 1
H H65A 0.0578 0.2958 0.5691 0.033 Uiso calc U P R 0.685(15) A 1
H H65B 0.0541 0.2047 0.5558 0.033 Uiso calc U P R 0.685(15) A 1
C C66 -0.0674(8) 0.2587(7) 0.5302(7) 0.028(3) Uani d U P D 0.685(15) A 1
H H66A -0.0893 0.2142 0.5005 0.033 Uiso calc U P R 0.685(15) A 1
H H66B -0.093 0.2542 0.5819 0.033 Uiso calc U P R 0.685(15) A 1
N N67 -0.1023(8) 0.3299(9) 0.4949(9) 0.024(4) Uani d U P D 0.685(15) A 1
H H67A -0.152(6) 0.314(10) 0.471(7) 0.037 Uiso d U P D 0.685(15) A 1
H H67B -0.133(10) 0.363(7) 0.524(7) 0.037 Uiso d U P D 0.685(15) A 1
N N61A 0.1752(4) 0.3987(4) 0.4207(4) 0.0245(12) Uani d U P D 0.315(15) A 2
H H61C 0.188(6) 0.400(5) 0.3719(16) 0.037 Uiso d U P D 0.315(15) A 2
H H61D 0.195(6) 0.444(3) 0.437(5) 0.037 Uiso d U P D 0.315(15) A 2
C C62A 0.2129(16) 0.3241(13) 0.4517(18) 0.030(9) Uani d U P D 0.315(15) A 2
H H62C 0.2572 0.3041 0.4143 0.036 Uiso calc U P R 0.315(15) A 2
H H62D 0.2477 0.3364 0.4983 0.036 Uiso calc U P R 0.315(15) A 2
C C63A 0.1487(16) 0.2603(12) 0.4707(15) 0.019(7) Uani d U P D 0.315(15) A 2
H H63C 0.1235 0.237 0.424 0.023 Uiso calc U P R 0.315(15) A 2
H H63D 0.1799 0.22 0.5004 0.023 Uiso calc U P R 0.315(15) A 2
N N64A 0.0750(11) 0.2968(10) 0.5162(10) 0.022(5) Uani d U P D 0.315(15) A 2
H H64A 0.1 0.3218 0.5627 0.027 Uiso calc U P R 0.315(15) A 2
C C65A -0.0060(16) 0.2480(12) 0.5345(16) 0.027(7) Uani d U P D 0.315(15) A 2
H H65C 0.0095 0.2118 0.5757 0.033 Uiso calc U P R 0.315(15) A 2
H H65D -0.0238 0.2178 0.4894 0.033 Uiso calc U P R 0.315(15) A 2
C C66A -0.0838(13) 0.2986(12) 0.5587(12) 0.017(5) Uani d U P D 0.315(15) A 2
H H66C -0.1357 0.2667 0.5759 0.021 Uiso calc U P R 0.315(15) A 2
H H66D -0.0646 0.3318 0.6013 0.021 Uiso calc U P R 0.315(15) A 2
N N67A -0.1122(13) 0.3469(19) 0.4928(18) 0.014(7) Uani d U P D 0.315(15) A 2
H H67C -0.148(16) 0.385(11) 0.506(13) 0.021 Uiso d U P D 0.315(15) A 2
H H67D -0.132(19) 0.320(16) 0.454(10) 0.021 Uiso d U P D 0.315(15) A 2

loop_
_atom_site_aniso_label
_atom_site_aniso_U_11
_atom_site_aniso_U_22
_atom_site_aniso_U_33
_atom_site_aniso_U_12
_atom_site_aniso_U_13
_atom_site_aniso_U_23
C1 0.015(3) 0.012(2) 0.015(3) 0.004(2) -0.003(2) -0.007(3)
Cd1 0.0132(2) 0.01298(17) 0.0208(2) 0.00374(18) -0.00312(17) -0.00343(19)
N1 0.020(3) 0.039(4) 0.034(4) 0.014(3) -0.007(3) -0.016(3)
S1 0.0159(8) 0.0153(7) 0.0168(7) -0.0004(6) -0.0038(6) 0.0029(5)
C2 0.016(3) 0.018(3) 0.017(3) 0.003(3) -0.001(2) -0.004(3)
Cd2 0.00990(18) 0.01254(17) 0.01094(18) -0.00125(16) -0.00004(16) 0.00155(16)
N2 0.046(5) 0.051(4) 0.050(5) -0.012(4) 0.028(4) -0.006(4)
S2 0.0232(9) 0.0212(7) 0.0144(7) 0.0057(6) -0.0031(7) 0.0018(6)
C3 0.013(3) 0.022(3) 0.030(4) 0.004(3) -0.003(3) -0.012(3)
N3 0.038(4) 0.059(5) 0.051(5) 0.007(4) 0.023(4) 0.010(4)
S3 0.0228(9) 0.0380(9) 0.0269(10) -0.0027(7) 0.0069(8) -0.0148(8)
C4 0.028(4) 0.032(4) 0.029(4) 0.002(3) 0.006(4) -0.012(3)
N4 0.032(4) 0.024(3) 0.051(4) -0.005(3) -0.002(3) -0.007(3)
S4 0.0280(9) 0.0196(7) 0.0156(8) -0.0071(7) -0.0017(7) 0.0007(6)
N5 0.029(3) 0.020(3) 0.018(3) 0.008(3) -0.004(3) -0.002(2)
S5 0.0176(8) 0.0149(7) 0.0238(9) 0.0046(6) -0.0033(7) -0.0047(6)
N6 0.037(4) 0.019(3) 0.023(3) 0.008(3) 0.002(3) 0.004(2)
S6 0.0376(11) 0.0206(8) 0.0187(8) 0.0179(7) -0.0031(8) -0.0007(7)
C11 0.013(3) 0.019(3) 0.021(4) 0.008(2) -0.002(3) -0.001(3)
C12 0.015(3) 0.022(3) 0.022(4) 0.005(3) 0.004(3) 0.003(3)
C13 0.018(4) 0.034(4) 0.037(5) 0.003(3) 0.005(3) 0.005(3)
C14 0.014(3) 0.017(3) 0.042(5) 0.002(2) 0.000(3) 0.002(3)
C21 0.009(3) 0.013(3) 0.023(4) 0.003(2) 0.006(3) 0.001(2)
C22 0.017(3) 0.009(3) 0.012(3) 0.001(2) 0.002(2) 0.002(2)
C23 0.010(3) 0.009(3) 0.019(3) 0.004(2) 0.004(2) -0.001(2)
C24 0.020(3) 0.012(3) 0.017(3) 0.005(2) 0.003(3) 0.006(2)
N31 0.014(3) 0.026(3) 0.017(3) 0.003(2) -0.003(2) -0.002(2)
C32 0.023(4) 0.018(3) 0.031(4) 0.003(3) -0.010(3) 0.003(3)
C33 0.019(3) 0.022(3) 0.019(3) -0.004(3) -0.008(3) 0.006(3)
N34 0.012(3) 0.017(2) 0.011(3) -0.008(2) -0.001(2) -0.002(2)
C35 0.022(3) 0.023(3) 0.016(3) -0.002(3) 0.004(3) 0.000(3)
C36 0.014(3) 0.023(3) 0.023(3) -0.003(3) 0.001(3) 0.004(3)
N37 0.014(3) 0.017(3) 0.023(3) 0.003(2) 0.002(2) 0.006(2)
N41 0.014(3) 0.013(2) 0.018(3) -0.005(2) 0.000(2) 0.000(2)
C42 0.029(4) 0.023(3) 0.017(3) -0.007(3) 0.000(3) -0.005(3)
C43 0.023(3) 0.024(3) 0.012(3) -0.002(3) -0.001(3) 0.002(3)
N44 0.018(3) 0.014(2) 0.015(3) -0.005(2) -0.003(2) 0.002(2)
C45 0.031(4) 0.014(3) 0.023(4) -0.007(3) 0.007(3) 0.003(3)
C46 0.025(4) 0.019(3) 0.024(4) -0.011(3) 0.005(3) -0.008(3)
N47 0.013(3) 0.017(3) 0.026(3) -0.005(2) 0.000(2) -0.007(2)
N51 0.036(4) 0.037(3) 0.017(3) 0.003(3) -0.005(3) -0.006(3)
C52 0.057(6) 0.028(4) 0.032(5) 0.011(4) 0.001(4) -0.012(3)
C53 0.033(4) 0.027(4) 0.031(4) 0.018(3) 0.000(4) 0.001(3)
N54 0.021(3) 0.017(3) 0.021(3) -0.001(2) -0.003(2) 0.007(2)
C55 0.035(4) 0.033(4) 0.031(4) -0.006(3) -0.018(4) 0.015(3)
C56 0.053(5) 0.043(5) 0.023(4) -0.027(4) 0.004(4) -0.004(4)
N57 0.053(5) 0.037(4) 0.052(5) -0.010(4) 0.013(4) -0.030(4)
Cd3 0.0105(2) 0.0188(2) 0.0376(3) 0.00428(18) 0.0038(2) 0.0110(2)
N61 0.014(2) 0.033(3) 0.027(3) 0.001(2) 0.000(2) 0.005(3)
C62 0.018(5) 0.022(5) 0.021(5) 0.000(4) -0.013(4) -0.002(5)
C63 0.009(5) 0.024(5) 0.031(6) 0.006(4) 0.003(5) 0.002(4)
N64 0.019(4) 0.013(4) 0.022(5) 0.001(3) -0.007(3) 0.001(3)
C65 0.028(6) 0.031(5) 0.023(5) -0.004(5) -0.006(5) 0.010(4)
C66 0.029(6) 0.037(6) 0.017(5) -0.015(5) 0.002(4) 0.007(4)
N67 0.020(5) 0.029(7) 0.024(6) -0.009(4) 0.002(4) 0.000(5)
N61A 0.014(2) 0.033(3) 0.027(3) 0.001(2) 0.000(2) 0.005(3)
C62A 0.027(10) 0.037(10) 0.028(10) 0.002(5) -0.001(5) 0.000(5)
C63A 0.020(9) 0.019(8) 0.018(8) 0.003(5) -0.003(5) -0.004(5)
N64A 0.024(7) 0.021(7) 0.022(7) -0.003(5) 0.001(5) 0.003(5)
C65A 0.028(8) 0.025(8) 0.028(8) 0.003(5) -0.001(5) 0.000(5)
C66A 0.015(7) 0.017(7) 0.020(7) -0.001(5) 0.001(5) 0.000(5)
N67A 0.016(9) 0.014(8) 0.012(8) -0.001(5) 0.000(5) 0.001(5)

loop_
_atom_type_symbol
_atom_type_description
_atom_type_scat_dispersion_real
_atom_type_scat_dispersion_imag
_atom_type_scat_source
C C 0.0181 0.0091 'International Tables Vol C Tables 4.2.6.8 and 6.1.1.4'
H H 0.0000 0.0000 'International Tables Vol C Tables 4.2.6.8 and 6.1.1.4'
N N 0.0311 0.0180 'International Tables Vol C Tables 4.2.6.8 and 6.1.1.4'
S S 0.3331 0.5567 'International Tables Vol C Tables 4.2.6.8 and 6.1.1.4'
Cd Cd 0.1185 4.6533 'International Tables Vol C Tables 4.2.6.8 and 6.1.1.4'

loop_
_geom_angle_atom_site_label_1
_geom_angle_atom_site_label_2
_geom_angle_atom_site_label_3
_geom_angle_site_symmetry_1
_geom_angle_site_symmetry_3
_geom_angle
_geom_angle_publ_flag
C2 C1 S2 . . 120.5(5) ?
C2 C1 S1 . . 119.8(5) ?
S2 C1 S1 . . 119.6(4) ?
S6 Cd1 S4 . . 137.62(6) ?
S6 Cd1 S1 . . 105.58(6) ?
S4 Cd1 S1 . . 107.01(5) ?
S6 Cd1 S2 . . 104.75(6) ?
S4 Cd1 S2 . . 112.38(6) ?
S1 Cd1 S2 . . 67.36(5) ?
S6 Cd1 S5 . . 65.30(5) ?
S4 Cd1 S5 . . 94.71(5) ?
S1 Cd1 S5 . . 152.77(5) ?
S2 Cd1 S5 . . 89.50(5) ?
S6 Cd1 S3 . . 91.39(6) ?
S4 Cd1 S3 . . 64.52(5) ?
S1 Cd1 S3 . . 86.58(5) ?
S2 Cd1 S3 . . 152.08(5) ?
S5 Cd1 S3 . . 118.16(5) ?
C1 S1 Cd1 . . 87.6(2) ?
C1 C2 C4 . . 123.3(6) ?
C1 C2 C3 . . 120.6(6) ?
C4 C2 C3 . . 115.9(6) ?
N34 Cd2 N41 . . 96.34(18) ?
N34 Cd2 N31 . . 74.9(2) ?
N41 Cd2 N31 . . 103.0(2) ?
N34 Cd2 N47 . . 117.2(2) ?
N41 Cd2 N47 . . 145.6(2) ?
N31 Cd2 N47 . . 93.5(2) ?
N34 Cd2 N37 . . 74.97(19) ?
N41 Cd2 N37 . . 95.1(2) ?
N31 Cd2 N37 . . 146.3(2) ?
N47 Cd2 N37 . . 87.03(19) ?
N34 Cd2 N44 . . 166.99(18) ?
N41 Cd2 N44 . . 73.52(18) ?
N31 Cd2 N44 . . 99.0(2) ?
N47 Cd2 N44 . . 74.2(2) ?
N37 Cd2 N44 . . 113.40(19) ?
C1 S2 Cd1 . . 85.1(2) ?
N1 C3 C2 . . 177.5(8) ?
C11 S3 Cd1 . . 81.4(2) ?
N2 C4 C2 . . 176.6(9) ?
C11 S4 Cd1 . . 94.5(2) ?
C21 S5 Cd1 . . 80.7(2) ?
C21 S6 Cd1 . . 93.4(2) ?
C12 C11 S3 . . 121.7(6) ?
C12 C11 S4 . . 118.7(5) ?
S3 C11 S4 . . 119.6(4) ?
C11 C12 C14 . . 123.4(7) ?
C11 C12 C13 . . 121.3(7) ?
C14 C12 C13 . . 115.1(7) ?
N3 C13 C12 . . 178.2(9) ?
N4 C14 C12 . . 179.2(8) ?
C22 C21 S5 . . 121.3(5) ?
C22 C21 S6 . . 118.3(5) ?
S5 C21 S6 . . 120.4(4) ?
C21 C22 C24 . . 120.8(6) ?
C21 C22 C23 . . 121.0(6) ?
C24 C22 C23 . . 118.2(5) ?
N5 C23 C22 . . 177.8(6) ?
N6 C24 C22 . . 177.4(7) ?
C32 N31 Cd2 . . 108.9(4) ?
C32 N31 H31A . . 106.(5) ?
Cd2 N31 H31A . . 115.(5) ?
C32 N31 H31B . . 107.(7) ?
Cd2 N31 H31B . . 115.(7) ?
H31A N31 H31B . . 104.(8) ?
N31 C32 C33 . . 110.1(5) ?
N31 C32 H32A . . 109.6 ?
C33 C32 H32A . . 109.6 ?
N31 C32 H32B . . 109.6 ?
C33 C32 H32B . . 109.6 ?
H32A C32 H32B . . 108.2 ?
N34 C33 C32 . . 109.4(6) ?
N34 C33 H33A . . 109.8 ?
C32 C33 H33A . . 109.8 ?
N34 C33 H33B . . 109.8 ?
C32 C33 H33B . . 109.8 ?
H33A C33 H33B . . 108.2 ?
C33 N34 C35 . . 115.5(5) ?
C33 N34 Cd2 . . 107.6(4) ?
C35 N34 Cd2 . . 108.3(4) ?
C33 N34 H34 . . 106.(5) ?
C35 N34 H34 . . 112.(5) ?
Cd2 N34 H34 . . 107.(5) ?
N34 C35 C36 . . 109.7(6) ?
N34 C35 H35A . . 109.7 ?
C36 C35 H35A . . 109.7 ?
N34 C35 H35B . . 109.7 ?
C36 C35 H35B . . 109.7 ?
H35A C35 H35B . . 108.2 ?
N37 C36 C35 . . 110.7(5) ?
N37 C36 H36A . . 109.5 ?
C35 C36 H36A . . 109.5 ?
N37 C36 H36B . . 109.5 ?
C35 C36 H36B . . 109.5 ?
H36A C36 H36B . . 108.1 ?
C36 N37 Cd2 . . 109.0(4) ?
C36 N37 H37A . . 95.(6) ?
Cd2 N37 H37A . . 100.(6) ?
C36 N37 H37B . . 113.(6) ?
Cd2 N37 H37B . . 111.(6) ?
H37A N37 H37B . . 126.(8) ?
C42 N41 Cd2 . . 112.4(4) ?
C42 N41 H41A . . 108.(6) ?
Cd2 N41 H41A . . 114.(6) ?
C42 N41 H41B . . 111.(6) ?
Cd2 N41 H41B . . 100.(6) ?
H41A N41 H41B . . 110.(9) ?
N41 C42 C43 . . 111.0(5) ?
N41 C42 H42A . . 109.4 ?
C43 C42 H42A . . 109.4 ?
N41 C42 H42B . . 109.4 ?
C43 C42 H42B . . 109.4 ?
H42A C42 H42B . . 108.0 ?
N44 C43 C42 . . 108.7(5) ?
N44 C43 H43A . . 110.0 ?
C42 C43 H43A . . 110.0 ?
N44 C43 H43B . . 110.0 ?
C42 C43 H43B . . 110.0 ?
H43A C43 H43B . . 108.3 ?
C43 N44 C45 . . 113.6(5) ?
C43 N44 Cd2 . . 107.5(4) ?
C45 N44 Cd2 . . 109.4(4) ?
C43 N44 H44 . . 112.(7) ?
C45 N44 H44 . . 111.(7) ?
Cd2 N44 H44 . . 102.(7) ?
N44 C45 C46 . . 108.5(6) ?
N44 C45 H45A . . 110.0 ?
C46 C45 H45A . . 110.0 ?
N44 C45 H45B . . 110.0 ?
C46 C45 H45B . . 110.0 ?
H45A C45 H45B . . 108.4 ?
N47 C46 C45 . . 111.3(6) ?
N47 C46 H46A . . 109.4 ?
C45 C46 H46A . . 109.4 ?
N47 C46 H46B . . 109.4 ?
C45 C46 H46B . . 109.4 ?
H46A C46 H46B . . 108.0 ?
C46 N47 Cd2 . . 108.8(4) ?
C46 N47 H47A . . 114.(6) ?
Cd2 N47 H47A . . 99.(6) ?
C46 N47 H47B . . 109.(5) ?
Cd2 N47 H47B . . 113.(5) ?
H47A N47 H47B . . 112.(8) ?
C52 N51 Cd3 . . 105.4(4) ?
C52 N51 H51A . . 108.(7) ?
Cd3 N51 H51A . . 107.(6) ?
C52 N51 H51B . . 111.(7) ?
Cd3 N51 H51B . . 114.(7) ?
H51A N51 H51B . . 110.(9) ?
C53 C52 N51 . . 110.9(7) ?
C53 C52 H52A . . 109.5 ?
N51 C52 H52A . . 109.5 ?
C53 C52 H52B . . 109.5 ?
N51 C52 H52B . . 109.5 ?
H52A C52 H52B . . 108.0 ?
N54 C53 C52 . . 108.2(6) ?
N54 C53 H53A . . 110.1 ?
C52 C53 H53A . . 110.1 ?
N54 C53 H53B . . 110.1 ?
C52 C53 H53B . . 110.1 ?
H53A C53 H53B . . 108.4 ?
C55 N54 C53 . . 115.4(6) ?
C55 N54 Cd3 . . 102.9(4) ?
C53 N54 Cd3 . . 107.2(4) ?
C55 N54 H54 . . 110.(5) ?
C53 N54 H54 . . 107.(5) ?
Cd3 N54 H54 . . 115.(5) ?
N54 C55 C56 . . 109.9(7) ?
N54 C55 H55A . . 109.7 ?
C56 C55 H55A . . 109.7 ?
N54 C55 H55B . . 109.7 ?
C56 C55 H55B . . 109.7 ?
H55A C55 H55B . . 108.2 ?
N57 C56 C55 . . 111.0(7) ?
N57 C56 H56A . . 109.4 ?
C55 C56 H56A . . 109.4 ?
N57 C56 H56B . . 109.4 ?
C55 C56 H56B . . 109.4 ?
H56A C56 H56B . . 108.0 ?
C56 N57 Cd3 . . 109.8(5) ?
C56 N57 H57A . . 104.(7) ?
Cd3 N57 H57A . . 125.(7) ?
C56 N57 H57B . . 104.(10) ?
Cd3 N57 H57B . . 124.(10) ?
H57A N57 H57B . . 87.(10) ?
N61A Cd3 N54 . . 115.4(2) ?
N61 Cd3 N54 . . 115.4(2) ?
N61A Cd3 N67A . . 148.4(6) ?
N54 Cd3 N67A . . 93.1(6) ?
N61A Cd3 N57 . . 101.9(3) ?
N61 Cd3 N57 . . 101.9(3) ?
N54 Cd3 N57 . . 74.6(3) ?
N67A Cd3 N57 . . 98.5(9) ?
N61 Cd3 N64 . . 75.1(3) ?
N54 Cd3 N64 . . 161.6(3) ?
N57 Cd3 N64 . . 88.7(3) ?
N61 Cd3 N67 . . 142.4(4) ?
N54 Cd3 N67 . . 100.6(4) ?
N57 Cd3 N67 . . 97.7(5) ?
N64 Cd3 N67 . . 73.6(4) ?
N61A Cd3 N64A . . 74.4(4) ?
N54 Cd3 N64A . . 164.5(4) ?
N67A Cd3 N64A . . 75.0(6) ?
N57 Cd3 N64A . . 116.5(5) ?
N61A Cd3 N51 . . 90.3(2) ?
N61 Cd3 N51 . . 90.3(2) ?
N54 Cd3 N51 . . 75.0(2) ?
N67A Cd3 N51 . . 83.9(10) ?
N57 Cd3 N51 . . 149.6(3) ?
N64 Cd3 N51 . . 121.5(3) ?
N67 Cd3 N51 . . 88.6(5) ?
N64A Cd3 N51 . . 93.5(5) ?
C62 N61 Cd3 . . 106.9(6) ?
C62 N61 H61A . . 125.(6) ?
Cd3 N61 H61A . . 105.(6) ?
C62 N61 H61B . . 105.(6) ?
Cd3 N61 H61B . . 111.(6) ?
H61A N61 H61B . . 103.(9) ?
N61 C62 C63 . . 107.3(9) ?
N61 C62 H62A . . 110.3 ?
C63 C62 H62A . . 110.3 ?
N61 C62 H62B . . 110.3 ?
C63 C62 H62B . . 110.3 ?
H62A C62 H62B . . 108.5 ?
C62 C63 N64 . . 110.7(9) ?
C62 C63 H63A . . 109.5 ?
N64 C63 H63A . . 109.5 ?
C62 C63 H63B . . 109.5 ?
N64 C63 H63B . . 109.5 ?
H63A C63 H63B . . 108.1 ?
C65 N64 C63 . . 115.0(9) ?
C65 N64 Cd3 . . 101.8(6) ?
C63 N64 Cd3 . . 107.9(6) ?
C65 N64 H64 . . 99.(8) ?
C63 N64 H64 . . 107.(8) ?
Cd3 N64 H64 . . 126.(8) ?
N64 C65 C66 . . 107.7(9) ?
N64 C65 H65A . . 110.2 ?
C66 C65 H65A . . 110.2 ?
N64 C65 H65B . . 110.2 ?
C66 C65 H65B . . 110.2 ?
H65A C65 H65B . . 108.5 ?
N67 C66 C65 . . 113.9(9) ?
N67 C66 H66A . . 108.8 ?
C65 C66 H66A . . 108.8 ?
N67 C66 H66B . . 108.8 ?
C65 C66 H66B . . 108.8 ?
H66A C66 H66B . . 107.7 ?
C66 N67 Cd3 . . 109.1(8) ?
C66 N67 H67A . . 103.(10) ?
Cd3 N67 H67A . . 121.(10) ?
C66 N67 H67B . . 119.(10) ?
Cd3 N67 H67B . . 112.(10) ?
H67A N67 H67B . . 93.(10) ?
C62A N61A Cd3 . . 107.2(10) ?
C62A N61A H61C . . 107.(6) ?
Cd3 N61A H61C . . 105.(6) ?
C62A N61A H61D . . 121.(6) ?
Cd3 N61A H61D . . 111.(6) ?
H61C N61A H61D . . 103.(9) ?
C63A C62A N61A . . 119.2(18) ?
C63A C62A H62C . . 107.5 ?
N61A C62A H62C . . 107.5 ?
C63A C62A H62D . . 107.5 ?
N61A C62A H62D . . 107.5 ?
H62C C62A H62D . . 107.0 ?
N64A C63A C62A . . 105.1(17) ?
N64A C63A H63C . . 110.7 ?
C62A C63A H63C . . 110.7 ?
N64A C63A H63D . . 110.7 ?
C62A C63A H63D . . 110.7 ?
H63C C63A H63D . . 108.8 ?
C63A N64A C65A . . 116.7(17) ?
C63A N64A Cd3 . . 100.9(12) ?
C65A N64A Cd3 . . 104.7(12) ?
C63A N64A H64A . . 111.3 ?
C65A N64A H64A . . 111.3 ?
Cd3 N64A H64A . . 111.3 ?
N64A C65A C66A . . 109.3(16) ?
N64A C65A H65C . . 109.8 ?
C66A C65A H65C . . 109.8 ?
N64A C65A H65D . . 109.8 ?
C66A C65A H65D . . 109.8 ?
H65C C65A H65D . . 108.3 ?
N67A C66A C65A . . 108.7(18) ?
N67A C66A H66C . . 109.9 ?
C65A C66A H66C . . 109.9 ?
N67A C66A H66D . . 109.9 ?
C65A C66A H66D . . 109.9 ?
H66C C66A H66D . . 108.3 ?
C66A N67A Cd3 . . 109.7(13) ?
C66A N67A H67C . . 113.(10) ?
Cd3 N67A H67C . . 112.(10) ?
C66A N67A H67D . . 113.(10) ?
Cd3 N67A H67D . . 94.(10) ?
H67C N67A H67D . . 114.(10) ?

loop_
_geom_bond_atom_site_label_1
_geom_bond_atom_site_label_2
_geom_bond_site_symmetry_2
_geom_bond_distance
_geom_bond_publ_flag
C1 C2 . 1.407(8) ?
C1 S2 . 1.718(6) ?
C1 S1 . 1.722(7) ?
Cd1 S6 . 2.5540(17) ?
Cd1 S4 . 2.5597(16) ?
Cd1 S1 . 2.6389(15) ?
Cd1 S2 . 2.7212(18) ?
Cd1 S5 . 2.9525(17) ?
Cd1 S3 . 2.972(2) ?
N1 C3 . 1.146(10) ?
C2 C4 . 1.415(10) ?
C2 C3 . 1.425(10) ?
Cd2 N34 . 2.365(5) ?
Cd2 N41 . 2.365(5) ?
Cd2 N31 . 2.367(6) ?
Cd2 N47 . 2.380(5) ?
Cd2 N37 . 2.387(6) ?
Cd2 N44 . 2.393(6) ?
N2 C4 . 1.152(11) ?
N3 C13 . 1.139(11) ?
S3 C11 . 1.710(7) ?
N4 C14 . 1.169(10) ?
S4 C11 . 1.731(7) ?
N5 C23 . 1.134(9) ?
S5 C21 . 1.719(7) ?
N6 C24 . 1.161(9) ?
S6 C21 . 1.726(7) ?
C11 C12 . 1.393(10) ?
C12 C14 . 1.412(11) ?
C12 C13 . 1.434(10) ?
C21 C22 . 1.412(8) ?
C22 C24 . 1.414(9) ?
C22 C23 . 1.430(9) ?
N31 C32 . 1.489(9) ?
N31 H31A . 0.88(3) ?
N31 H31B . 0.87(3) ?
C32 C33 . 1.498(10) ?
C32 H32A . 0.99 ?
C32 H32B . 0.99 ?
C33 N34 . 1.470(8) ?
C33 H33A . 0.99 ?
C33 H33B . 0.99 ?
N34 C35 . 1.479(9) ?
N34 H34 . 0.88(3) ?
C35 C36 . 1.515(10) ?
C35 H35A . 0.99 ?
C35 H35B . 0.99 ?
C36 N37 . 1.472(8) ?
C36 H36A . 0.99 ?
C36 H36B . 0.99 ?
N37 H37A . 0.89(3) ?
N37 H37B . 0.87(3) ?
N41 C42 . 1.479(9) ?
N41 H41A . 0.89(3) ?
N41 H41B . 0.88(3) ?
C42 C43 . 1.528(9) ?
C42 H42A . 0.99 ?
C42 H42B . 0.99 ?
C43 N44 . 1.467(8) ?
C43 H43A . 0.99 ?
C43 H43B . 0.99 ?
N44 C45 . 1.472(8) ?
N44 H44 . 0.89(3) ?
C45 C46 . 1.513(10) ?
C45 H45A . 0.99 ?
C45 H45B . 0.99 ?
C46 N47 . 1.471(9) ?
C46 H46A . 0.99 ?
C46 H46B . 0.99 ?
N47 H47A . 0.87(3) ?
N47 H47B . 0.90(3) ?
N51 C52 . 1.497(11) ?
N51 Cd3 . 2.457(6) ?
N51 H51A . 0.90(3) ?
N51 H51B . 0.90(3) ?
C52 C53 . 1.490(12) ?
C52 H52A . 0.99 ?
C52 H52B . 0.99 ?
C53 N54 . 1.477(10) ?
C53 H53A . 0.99 ?
C53 H53B . 0.99 ?
N54 C55 . 1.466(10) ?
N54 Cd3 . 2.326(6) ?
N54 H54 . 0.88(3) ?
C55 C56 . 1.493(13) ?
C55 H55A . 0.99 ?
C55 H55B . 0.99 ?
C56 N57 . 1.473(13) ?
C56 H56A . 0.99 ?
C56 H56B . 0.99 ?
N57 Cd3 . 2.375(8) ?
N57 H57A . 0.89(3) ?
N57 H57B . 0.89(3) ?
Cd3 N61A . 2.306(5) ?
Cd3 N61 . 2.306(5) ?
Cd3 N67A . 2.368(16) ?
Cd3 N64 . 2.386(7) ?
Cd3 N67 . 2.388(10) ?
Cd3 N64A . 2.417(14) ?
N61 C62 . 1.466(11) ?
N61 H61A . 0.88(2) ?
N61 H61B . 0.88(2) ?
C62 C63 . 1.503(14) ?
C62 H62A . 0.99 ?
C62 H62B . 0.99 ?
C63 N64 . 1.507(12) ?
C63 H63A . 0.99 ?
C63 H63B . 0.99 ?
N64 C65 . 1.473(13) ?
N64 H64 . 0.89(3) ?
C65 C66 . 1.504(15) ?
C65 H65A . 0.99 ?
C65 H65B . 0.99 ?
C66 N67 . 1.481(16) ?
C66 H66A . 0.99 ?
C66 H66B . 0.99 ?
N67 H67A . 0.89(3) ?
N67 H67B . 0.89(3) ?
N61A C62A . 1.517(18) ?
N61A H61C . 0.88(2) ?
N61A H61D . 0.88(2) ?
C62A C63A . 1.50(2) ?
C62A H62C . 0.99 ?
C62A H62D . 0.99 ?
C63A N64A . 1.490(19) ?
C63A H63C . 0.99 ?
C63A H63D . 0.99 ?
N64A C65A . 1.497(19) ?
N64A H64A . 1.0 ?
C65A C66A . 1.51(2) ?
C65A H65C . 0.99 ?
C65A H65D . 0.99 ?
C66A N67A . 1.496(19) ?
C66A H66C . 0.99 ?
C66A H66D . 0.99 ?
N67A H67C . 0.88(3) ?
N67A H67D . 0.89(3) ?

loop_
_geom_torsion_atom_site_label_1
_geom_torsion_atom_site_label_2
_geom_torsion_atom_site_label_3
_geom_torsion_atom_site_label_4
_geom_torsion_site_symmetry_1
_geom_torsion_site_symmetry_2
_geom_torsion_site_symmetry_3
_geom_torsion_site_symmetry_4
_geom_torsion
_geom_torsion_publ_flag
C2 C1 S1 Cd1 . . . . 173.6(5) ?
S2 C1 S1 Cd1 . . . . -5.9(3) ?
S2 C1 C2 C4 . . . . 0.1(10) ?
S1 C1 C2 C4 . . . . -179.4(5) ?
S2 C1 C2 C3 . . . . 176.0(5) ?
S1 C1 C2 C3 . . . . -3.5(9) ?
C2 C1 S2 Cd1 . . . . -173.7(5) ?
S1 C1 S2 Cd1 . . . . 5.7(3) ?
Cd1 S3 C11 C12 . . . . -179.4(6) ?
Cd1 S3 C11 S4 . . . . -0.7(3) ?
Cd1 S4 C11 C12 . . . . 179.5(5) ?
Cd1 S4 C11 S3 . . . . 0.8(4) ?
S3 C11 C12 C14 . . . . 176.5(5) ?
S4 C11 C12 C14 . . . . -2.3(9) ?
S3 C11 C12 C13 . . . . 3.0(9) ?
S4 C11 C12 C13 . . . . -175.8(5) ?
Cd1 S5 C21 C22 . . . . -174.8(5) ?
Cd1 S5 C21 S6 . . . . 4.2(3) ?
Cd1 S6 C21 C22 . . . . 174.2(5) ?
Cd1 S6 C21 S5 . . . . -4.8(4) ?
S5 C21 C22 C24 . . . . 173.9(5) ?
S6 C21 C22 C24 . . . . -5.1(8) ?
S5 C21 C22 C23 . . . . -3.5(9) ?
S6 C21 C22 C23 . . . . 177.4(5) ?
Cd2 N31 C32 C33 . . . . -40.1(6) ?
N31 C32 C33 N34 . . . . 61.8(7) ?
C32 C33 N34 C35 . . . . -170.2(5) ?
C32 C33 N34 Cd2 . . . . -49.1(5) ?
C33 N34 C35 C36 . . . . 167.5(5) ?
Cd2 N34 C35 C36 . . . . 46.8(6) ?
N34 C35 C36 N37 . . . . -60.4(7) ?
C35 C36 N37 Cd2 . . . . 40.3(6) ?
Cd2 N41 C42 C43 . . . . -30.0(7) ?
N41 C42 C43 N44 . . . . 56.4(7) ?
C42 C43 N44 C45 . . . . -173.7(6) ?
C42 C43 N44 Cd2 . . . . -52.5(6) ?
C43 N44 C45 C46 . . . . 164.8(6) ?
Cd2 N44 C45 C46 . . . . 44.6(6) ?
N44 C45 C46 N47 . . . . -60.8(8) ?
C45 C46 N47 Cd2 . . . . 43.4(6) ?
Cd3 N51 C52 C53 . . . . 39.0(8) ?
N51 C52 C53 N54 . . . . -65.7(9) ?
C52 C53 N54 C55 . . . . 168.8(6) ?
C52 C53 N54 Cd3 . . . . 54.8(7) ?
C53 N54 C55 C56 . . . . -176.7(6) ?
Cd3 N54 C55 C56 . . . . -60.2(6) ?
N54 C55 C56 N57 . . . . 57.9(8) ?
C55 C56 N57 Cd3 . . . . -22.7(8) ?
Cd3 N61 C62 C63 . . . . 57.2(11) ?
N61 C62 C63 N64 . . . . -61.5(14) ?
C62 C63 N64 C65 . . . . -80.4(12) ?
C62 C63 N64 Cd3 . . . . 32.5(12) ?
C63 N64 C65 C66 . . . . 178.3(9) ?
Cd3 N64 C65 C66 . . . . 61.9(10) ?
N64 C65 C66 N67 . . . . -55.8(15) ?
C65 C66 N67 Cd3 . . . . 17.2(15) ?
Cd3 N61A C62A C63A . . . . 7.(3) ?
N61A C62A C63A N64A . . . . -48.(3) ?
C62A C63A N64A C65A . . . . 172.(2) ?
C62A C63A N64A Cd3 . . . . 59.(2) ?
C63A N64A C65A C66A . . . . -162.8(19) ?
Cd3 N64A C65A C66A . . . . -52.(2) ?
N64A C65A C66A N67A . . . . 65.(3) ?
C65A C66A N67A Cd3 . . . . -41.(3) ?
